data_7035531
loop_
_publ_author_name
'Wang, Xiufeng'
'Zhu, Mei'
'Wang, Juanjuan'
'Li, Licun'

_publ_section_title
;
 Unusual Gd-nitronyl nitroxide antiferromagnetic coupling and slow
 magnetic relaxation in the corresponding Tb analogue.
;
_journal_issue 31
_journal_name_full 'Dalton transactions (Cambridge, England : 2003)'
_journal_page_first 13890
_journal_page_last 13896
_journal_paper_doi 10.1039/c5dt01487e
_journal_volume 44
_journal_year 2015
_chemical_formula_sum 'C28 H21 Er F18 N3 O9'
_chemical_formula_weight 1052.74
_chemical_name_systematic
; 
 ? 
;
_space_group_IT_number 14
_symmetry_cell_setting monoclinic
_symmetry_space_group_name_Hall '-P 2ybc'
_symmetry_space_group_name_H-M 'P 1 21/c 1'
_atom_sites_solution_hydrogens geom
_atom_sites_solution_primary direct
_atom_sites_solution_secondary difmap
_audit_creation_method SHELXL-97
_audit_update_record
;
2015-04-18 deposited with the CCDC.
2015-06-24 downloaded from the CCDC.
;
_cell_angle_alpha 90.00
_cell_angle_beta 124.48(2)
_cell_angle_gamma 90.00
_cell_formula_units_Z 4
_cell_length_a 11.415(2)
_cell_length_b 22.917(5)
_cell_length_c 16.964(6)
_cell_measurement_reflns_used 11539
_cell_measurement_temperature 113(2)
_cell_measurement_theta_max 29.1620
_cell_measurement_theta_min 1.7772
_cell_volume 3658.1(19)
_computing_cell_refinement 'CrystalClear (Rigaku/MSC Inc., 2005)'
_computing_data_collection 'CrystalClear (Rigaku/MSC Inc., 2005)'
_computing_data_reduction 'CrystalClear (Rigaku/MSC Inc., 2005)'
_computing_molecular_graphics 'Bruker SHELXTL'
_computing_publication_material 'Bruker SHELXTL'
_computing_structure_refinement 'SHELXL-97 (Sheldrick, 1997)'
_computing_structure_solution 'SHELXS-97 (Sheldrick, 1990)'
_diffrn_ambient_temperature 113(2)
_diffrn_measured_fraction_theta_full 0.989
_diffrn_measured_fraction_theta_max 0.989
_diffrn_measurement_device_type 'CCD area detector'
_diffrn_measurement_method 'profile data from \w-scans'
_diffrn_radiation_monochromator graphite
_diffrn_radiation_source 'fine-focus sealed tube'
_diffrn_radiation_type MoK\a
_diffrn_radiation_wavelength 0.71073
_diffrn_reflns_av_R_equivalents 0.0591
_diffrn_reflns_av_sigmaI/netI 0.0651
_diffrn_reflns_limit_h_max 15
_diffrn_reflns_limit_h_min -15
_diffrn_reflns_limit_k_max 31
_diffrn_reflns_limit_k_min -30
_diffrn_reflns_limit_l_max 21
_diffrn_reflns_limit_l_min -23
_diffrn_reflns_number 38327
_diffrn_reflns_theta_full 29.16
_diffrn_reflns_theta_max 29.16
_diffrn_reflns_theta_min 1.71
_exptl_absorpt_coefficient_mu 2.440
_exptl_absorpt_correction_T_max 1.0000
_exptl_absorpt_correction_T_min 0.6281
_exptl_absorpt_correction_type multi-scan
_exptl_absorpt_process_details CrystalClear
_exptl_crystal_colour blue
_exptl_crystal_density_diffrn 1.911
_exptl_crystal_density_method 'not measured'
_exptl_crystal_description Prism
_exptl_crystal_F_000 2048
_exptl_crystal_size_max 0.2
_exptl_crystal_size_mid 0.15
_exptl_crystal_size_min 0.12
_refine_diff_density_max 3.377
_refine_diff_density_min -2.118
_refine_diff_density_rms 0.167
_refine_ls_extinction_method none
_refine_ls_goodness_of_fit_ref 1.024
_refine_ls_hydrogen_treatment constr
_refine_ls_matrix_type full
_refine_ls_number_parameters 537
_refine_ls_number_reflns 9766
_refine_ls_number_restraints 0
_refine_ls_restrained_S_all 1.024
_refine_ls_R_factor_all 0.0623
_refine_ls_R_factor_gt 0.0480
_refine_ls_shift/su_max 0.002
_refine_ls_shift/su_mean 0.000
_refine_ls_structure_factor_coef Fsqd
_refine_ls_weighting_details 'calc w=1/[\s^2^(Fo^2^)+(0.0500P)^2^+0.0000P] where P=(Fo^2^+2Fc^2^)/3'
_refine_ls_weighting_scheme calc
_refine_ls_wR_factor_gt 0.0951
_refine_ls_wR_factor_ref 0.1027
_reflns_number_gt 7840
_reflns_number_total 9766
_reflns_threshold_expression >2sigma(I)
_cod_data_source_file c5dt01487e2.cif
_cod_data_source_block Er
_cod_depositor_comments
;
The following automatic conversions were performed:

'_exptl_absorpt_correction_type' value 'Multi-scan' changed to
'multi-scan' according to
/usr/data/users/saulius/crontab/automatic-downloads/rss-feeds/RSC/lib/dictionaries/cif_core.dic
dictionary named 'cif_core.dic' version 2.4.2 from 2011-04-26.

Automatic conversion script
Id: cif_fix_values 3271 2015-04-21 07:52:19Z andrius 

 Adding full bibliography for 7035530--7035532.cif.
;
_cod_original_cell_volume 3658.1(16)
_cod_original_sg_symbol_H-M P21/c
_cod_database_code 7035531

loop_
_symmetry_equiv_pos_as_xyz
'x, y, z'
'-x, y+1/2, -z+1/2'
'-x, -y, -z'
'x, -y-1/2, z-1/2'

loop_
_atom_site_label
_atom_site_type_symbol
_atom_site_fract_x
_atom_site_fract_y
_atom_site_fract_z
_atom_site_U_iso_or_equiv
_atom_site_adp_type
_atom_site_occupancy
_atom_site_symmetry_multiplicity
_atom_site_calc_flag
_atom_site_refinement_flags
Er1 Er 0.753830(16) -0.137262(7) 0.792128(11) 0.01597(6) Uani 1 1 d .
F1 F 0.6202(3) -0.21140(13) 0.47758(18) 0.0432(7) Uani 1 1 d .
F2 F 0.4099(3) -0.24179(13) 0.42405(18) 0.0490(8) Uani 1 1 d .
F3 F 0.4535(3) -0.14983(12) 0.43731(19) 0.0420(7) Uani 1 1 d .
F4 F 0.2479(3) -0.26988(12) 0.61994(19) 0.0427(7) Uani 1 1 d .
F5 F 0.4185(3) -0.30312(10) 0.75648(18) 0.0344(6) Uani 1 1 d .
F6 F 0.3354(3) -0.21740(11) 0.7459(2) 0.0379(6) Uani 1 1 d .
F7 F 1.1871(3) -0.10918(15) 0.7507(2) 0.0563(9) Uani 1 1 d .
F8 F 1.0536(3) -0.16068(12) 0.6262(2) 0.0440(7) Uani 1 1 d .
F9 F 0.9823(4) -0.07711(14) 0.6393(3) 0.0661(10) Uani 1 1 d .
F10 F 1.0494(4) -0.31284(11) 0.93201(19) 0.0514(8) Uani 1 1 d .
F11 F 0.9133(3) -0.33915(10) 0.7851(2) 0.0403(7) Uani 1 1 d .
F12 F 1.1327(3) -0.31963(11) 0.8467(2) 0.0470(8) Uani 1 1 d .
F13 F 1.2209(3) -0.09609(14) 1.10563(19) 0.0528(8) Uani 1 1 d .
F14 F 1.2648(3) -0.12512(15) 1.0061(2) 0.0570(9) Uani 1 1 d .
F15 F 1.2982(3) -0.03619(14) 1.0492(3) 0.0859(15) Uani 1 1 d .
F16 F 0.9636(3) 0.09218(11) 0.8112(2) 0.0442(7) Uani 1 1 d .
F17 F 0.8875(4) 0.03811(12) 0.6884(2) 0.0546(9) Uani 1 1 d .
F18 F 0.7420(3) 0.07346(12) 0.7165(2) 0.0449(8) Uani 1 1 d .
O1 O 0.8073(3) -0.17838(11) 0.95321(18) 0.0222(6) Uani 1 1 d .
O2 O 0.5289(3) -0.09537(10) 0.68811(18) 0.0176(5) Uani 1 1 d .
O3 O 0.5881(3) -0.20933(11) 0.76547(18) 0.0199(6) Uani 1 1 d .
O4 O 0.6560(3) -0.17328(11) 0.63897(18) 0.0222(6) Uani 1 1 d .
O5 O 0.9071(3) -0.12099(11) 0.74348(19) 0.0226(6) Uani 1 1 d .
O6 O 0.8867(3) -0.22105(11) 0.82998(19) 0.0214(6) Uani 1 1 d .
O7 O 0.7797(3) -0.03523(11) 0.78217(18) 0.0204(6) Uani 1 1 d .
O8 O 0.9737(3) -0.10924(12) 0.92998(19) 0.0246(6) Uani 1 1 d .
O9 O 0.3449(3) 0.02477(12) 0.8132(2) 0.0293(7) Uani 1 1 d .
N1 N 0.6478(3) -0.10971(13) 0.8806(2) 0.0170(6) Uani 1 1 d .
N2 N 0.4634(3) -0.05410(13) 0.7002(2) 0.0171(6) Uani 1 1 d .
N3 N 0.3721(3) 0.00207(13) 0.7570(2) 0.0194(7) Uani 1 1 d .
C1 C 1.0189(5) -0.30264(18) 0.8450(3) 0.0279(9) Uani 1 1 d .
C2 C 0.9747(4) -0.23926(16) 0.8139(3) 0.0208(8) Uani 1 1 d .
C3 C 1.0285(4) -0.21072(18) 0.7690(3) 0.0264(9) Uani 1 1 d .
H3 H 1.0917 -0.2300 0.7599 0.032 Uiso 1 1 calc R
C4 C 0.9889(4) -0.15324(18) 0.7372(3) 0.0233(8) Uani 1 1 d .
C5 C 1.0534(5) -0.12465(19) 0.6880(3) 0.0299(9) Uani 1 1 d .
C6 C 1.2123(5) -0.08096(19) 1.0270(3) 0.0339(11) Uani 1 1 d .
C7 C 1.0579(4) -0.06822(17) 0.9446(3) 0.0236(8) Uani 1 1 d .
C8 C 1.0272(4) -0.01693(17) 0.8928(3) 0.0263(9) Uani 1 1 d .
H8 H 1.0994 0.0098 0.9104 0.032 Uiso 1 1 calc R
C9 C 0.8896(4) -0.00511(16) 0.8148(3) 0.0204(8) Uani 1 1 d .
C10 C 0.8703(4) 0.05041(17) 0.7574(3) 0.0274(9) Uani 1 1 d .
C11 C 0.3695(4) -0.25531(17) 0.7022(3) 0.0237(8) Uani 1 1 d .
C12 C 0.4803(4) -0.22874(15) 0.6893(3) 0.0183(7) Uani 1 1 d .
C13 C 0.4519(4) -0.22813(17) 0.5978(3) 0.0234(8) Uani 1 1 d .
H13 H 0.3707 -0.2464 0.5478 0.028 Uiso 1 1 calc R
C14 C 0.5430(4) -0.20071(16) 0.5809(3) 0.0200(8) Uani 1 1 d .
C15 C 0.5068(4) -0.20137(19) 0.4790(3) 0.0275(9) Uani 1 1 d .
C16 C 0.9107(4) -0.21255(18) 1.0341(3) 0.0271(9) Uani 1 1 d .
H16A H 0.9670 -0.2341 1.0184 0.041 Uiso 1 1 calc R
H16B H 0.8632 -0.2392 1.0508 0.041 Uiso 1 1 calc R
H16C H 0.9712 -0.1872 1.0873 0.041 Uiso 1 1 calc R
C17 C 0.7163(4) -0.14377(15) 0.9581(3) 0.0181(8) Uani 1 1 d .
C18 C 0.6934(4) -0.14292(17) 1.0299(3) 0.0224(8) Uani 1 1 d .
H18 H 0.7475 -0.1656 1.0847 0.027 Uiso 1 1 calc R
C19 C 0.5871(5) -0.10701(18) 1.0164(3) 0.0268(9) Uani 1 1 d .
H19 H 0.5677 -0.1055 1.0627 0.032 Uiso 1 1 calc R
C20 C 0.5077(4) -0.07266(17) 0.9342(3) 0.0232(8) Uani 1 1 d .
H20 H 0.4349 -0.0488 0.9246 0.028 Uiso 1 1 calc R
C21 C 0.5413(4) -0.07543(15) 0.8676(3) 0.0175(7) Uani 1 1 d .
C22 C 0.4627(4) -0.04293(15) 0.7774(3) 0.0172(7) Uani 1 1 d .
C23 C 0.3183(4) 0.02932(16) 0.6610(3) 0.0203(8) Uani 1 1 d .
C24 C 0.4056(5) 0.08491(17) 0.6834(3) 0.0305(10) Uani 1 1 d .
H24A H 0.3883 0.1109 0.7202 0.046 Uiso 1 1 calc R
H24B H 0.3786 0.1036 0.6248 0.046 Uiso 1 1 calc R
H24C H 0.5048 0.0752 0.7194 0.046 Uiso 1 1 calc R
C25 C 0.1616(4) 0.04382(18) 0.6107(3) 0.0281(9) Uani 1 1 d .
H25A H 0.1103 0.0092 0.6055 0.042 Uiso 1 1 calc R
H25B H 0.1253 0.0587 0.5479 0.042 Uiso 1 1 calc R
H25C H 0.1503 0.0727 0.6468 0.042 Uiso 1 1 calc R
C26 C 0.4132(4) 0.00059(18) 0.5584(3) 0.0261(9) Uani 1 1 d .
H26A H 0.5006 0.0211 0.6009 0.039 Uiso 1 1 calc R
H26B H 0.3467 0.0261 0.5074 0.039 Uiso 1 1 calc R
H26C H 0.4311 -0.0327 0.5324 0.039 Uiso 1 1 calc R
C27 C 0.3519(4) -0.01947(16) 0.6132(3) 0.0189(8) Uani 1 1 d .
C28 C 0.2299(4) -0.06269(17) 0.5525(3) 0.0214(8) Uani 1 1 d .
H28A H 0.2646 -0.0956 0.5366 0.032 Uiso 1 1 calc R
H28B H 0.1559 -0.0438 0.4949 0.032 Uiso 1 1 calc R
H28C H 0.1928 -0.0756 0.5882 0.032 Uiso 1 1 calc R

loop_
_atom_site_aniso_label
_atom_site_aniso_U_11
_atom_site_aniso_U_22
_atom_site_aniso_U_33
_atom_site_aniso_U_23
_atom_site_aniso_U_13
_atom_site_aniso_U_12
Er1 0.01562(9) 0.01669(10) 0.01668(10) 0.00119(6) 0.00979(8) 0.00054(6)
F1 0.0416(15) 0.0679(19) 0.0318(15) 0.0028(13) 0.0278(13) 0.0132(14)
F2 0.0618(19) 0.0594(18) 0.0246(14) -0.0166(13) 0.0236(14) -0.0252(15)
F3 0.0544(18) 0.0444(15) 0.0265(14) 0.0147(12) 0.0224(14) 0.0166(14)
F4 0.0236(12) 0.0632(18) 0.0317(15) 0.0013(13) 0.0100(12) -0.0156(12)
F5 0.0369(14) 0.0282(13) 0.0403(15) 0.0121(11) 0.0231(13) 0.0015(11)
F6 0.0399(15) 0.0410(15) 0.0498(17) 0.0013(12) 0.0356(14) 0.0031(12)
F7 0.0491(18) 0.074(2) 0.056(2) -0.0234(17) 0.0358(17) -0.0376(17)
F8 0.0620(19) 0.0455(16) 0.0494(18) -0.0159(14) 0.0465(16) -0.0169(14)
F9 0.093(3) 0.058(2) 0.100(3) 0.0451(19) 0.086(2) 0.0357(18)
F10 0.082(2) 0.0365(15) 0.0340(15) 0.0153(12) 0.0322(16) 0.0310(15)
F11 0.0469(16) 0.0217(12) 0.0506(17) -0.0044(12) 0.0265(15) -0.0072(12)
F12 0.0440(16) 0.0285(14) 0.079(2) 0.0038(14) 0.0408(17) 0.0127(12)
F13 0.0425(17) 0.069(2) 0.0253(15) 0.0097(14) 0.0063(13) 0.0107(15)
F14 0.0290(15) 0.077(2) 0.056(2) 0.0014(17) 0.0183(15) 0.0148(15)
F15 0.0322(16) 0.056(2) 0.086(3) 0.0286(18) -0.0168(17) -0.0227(15)
F16 0.0392(15) 0.0294(14) 0.0444(17) 0.0066(12) 0.0120(14) -0.0150(12)
F17 0.095(3) 0.0434(17) 0.0480(18) 0.0100(14) 0.0540(19) 0.0046(17)
F18 0.0320(14) 0.0313(15) 0.0579(19) 0.0227(12) 0.0175(14) 0.0047(11)
O1 0.0202(13) 0.0269(15) 0.0174(13) 0.0079(11) 0.0095(11) 0.0062(11)
O2 0.0180(12) 0.0189(13) 0.0183(13) -0.0006(10) 0.0117(11) 0.0030(10)
O3 0.0197(13) 0.0213(13) 0.0174(13) 0.0017(10) 0.0097(11) -0.0006(10)
O4 0.0233(13) 0.0256(15) 0.0201(14) -0.0004(11) 0.0137(12) 0.0017(11)
O5 0.0229(14) 0.0215(13) 0.0263(15) -0.0010(11) 0.0157(13) -0.0027(11)
O6 0.0209(13) 0.0195(13) 0.0247(14) 0.0021(11) 0.0134(12) 0.0034(11)
O7 0.0189(12) 0.0175(13) 0.0237(14) 0.0011(11) 0.0114(12) 0.0017(10)
O8 0.0228(14) 0.0238(14) 0.0229(14) 0.0046(11) 0.0105(12) -0.0030(11)
O9 0.0364(16) 0.0318(16) 0.0230(15) -0.0024(12) 0.0189(14) 0.0101(13)
N1 0.0163(14) 0.0186(15) 0.0119(14) -0.0012(12) 0.0055(12) -0.0014(12)
N2 0.0158(14) 0.0185(15) 0.0166(15) 0.0006(12) 0.0090(13) 0.0016(12)
N3 0.0214(15) 0.0179(15) 0.0214(16) -0.0010(13) 0.0137(14) 0.0031(12)
C1 0.034(2) 0.023(2) 0.031(2) 0.0012(17) 0.021(2) 0.0062(17)
C2 0.0210(18) 0.0184(18) 0.0191(19) -0.0008(15) 0.0091(16) 0.0022(14)
C3 0.026(2) 0.028(2) 0.031(2) 0.0022(17) 0.0195(19) 0.0038(17)
C4 0.0225(19) 0.028(2) 0.021(2) -0.0064(16) 0.0135(17) -0.0067(16)
C5 0.034(2) 0.027(2) 0.036(2) -0.0028(19) 0.025(2) -0.0013(18)
C6 0.023(2) 0.028(2) 0.030(2) 0.0023(18) 0.0030(19) -0.0062(17)
C7 0.0198(18) 0.025(2) 0.0175(19) -0.0006(15) 0.0056(16) -0.0016(15)
C8 0.0242(19) 0.021(2) 0.027(2) 0.0005(16) 0.0107(18) -0.0056(16)
C9 0.0246(19) 0.0177(18) 0.0212(19) 0.0012(15) 0.0143(17) -0.0018(15)
C10 0.028(2) 0.023(2) 0.027(2) 0.0023(17) 0.0122(19) -0.0023(17)
C11 0.0182(18) 0.028(2) 0.0201(19) 0.0033(16) 0.0080(16) 0.0014(15)
C12 0.0206(17) 0.0146(17) 0.0217(19) 0.0027(14) 0.0132(16) 0.0020(14)
C13 0.0224(19) 0.026(2) 0.0182(19) -0.0026(16) 0.0093(16) -0.0048(16)
C14 0.0255(19) 0.0193(18) 0.0189(18) 0.0002(15) 0.0148(17) 0.0042(15)
C15 0.028(2) 0.035(2) 0.021(2) 0.0014(18) 0.0154(18) 0.0029(18)
C16 0.0220(19) 0.030(2) 0.022(2) 0.0085(17) 0.0078(17) 0.0063(17)
C17 0.0143(17) 0.0193(18) 0.0191(18) -0.0016(14) 0.0085(15) -0.0030(13)
C18 0.025(2) 0.028(2) 0.0130(18) 0.0025(15) 0.0097(16) -0.0009(15)
C19 0.034(2) 0.032(2) 0.021(2) -0.0023(17) 0.0199(19) 0.0005(18)
C20 0.028(2) 0.026(2) 0.0205(19) -0.0035(16) 0.0163(17) 0.0021(16)
C21 0.0153(16) 0.0216(19) 0.0160(17) -0.0028(14) 0.0091(15) -0.0037(14)
C22 0.0177(17) 0.0193(18) 0.0150(17) 0.0010(14) 0.0095(15) 0.0028(14)
C23 0.0215(18) 0.0188(18) 0.0209(19) 0.0019(15) 0.0122(16) 0.0027(15)
C24 0.036(2) 0.022(2) 0.035(2) -0.0025(18) 0.021(2) -0.0039(18)
C25 0.024(2) 0.032(2) 0.025(2) 0.0010(18) 0.0124(18) 0.0059(17)
C26 0.027(2) 0.028(2) 0.024(2) 0.0064(17) 0.0151(18) 0.0029(17)
C27 0.0176(17) 0.0210(19) 0.0155(17) 0.0047(14) 0.0079(15) 0.0022(14)
C28 0.0208(18) 0.025(2) 0.0187(19) -0.0037(15) 0.0112(16) -0.0010(15)

loop_
_atom_type_symbol
_atom_type_description
_atom_type_scat_dispersion_real
_atom_type_scat_dispersion_imag
_atom_type_scat_source
C C 0.0033 0.0016 'International Tables Vol C Tables 4.2.6.8 and 6.1.1.4'
H H 0.0000 0.0000 'International Tables Vol C Tables 4.2.6.8 and 6.1.1.4'
Er Er -0.2586 4.9576 'International Tables Vol C Tables 4.2.6.8 and 6.1.1.4'
F F 0.0171 0.0103 'International Tables Vol C Tables 4.2.6.8 and 6.1.1.4'
N N 0.0061 0.0033 'International Tables Vol C Tables 4.2.6.8 and 6.1.1.4'
O O 0.0106 0.0060 'International Tables Vol C Tables 4.2.6.8 and 6.1.1.4'

loop_
_geom_angle_atom_site_label_1
_geom_angle_atom_site_label_2
_geom_angle_atom_site_label_3
_geom_angle
O6 Er1 O4 80.74(9)
O6 Er1 O2 145.04(9)
O4 Er1 O2 71.06(9)
O6 Er1 O5 74.10(9)
O4 Er1 O5 69.23(10)
O2 Er1 O5 112.75(9)
O6 Er1 O8 77.68(9)
O4 Er1 O8 140.88(10)
O2 Er1 O8 137.20(9)
O5 Er1 O8 73.63(10)
O6 Er1 O3 78.44(9)
O4 Er1 O3 73.18(9)
O2 Er1 O3 73.99(9)
O5 Er1 O3 136.17(9)
O8 Er1 O3 132.19(9)
O6 Er1 O7 138.78(9)
O4 Er1 O7 105.71(9)
O2 Er1 O7 70.77(9)
O5 Er1 O7 70.80(9)
O8 Er1 O7 72.31(9)
O3 Er1 O7 142.74(9)
O6 Er1 N1 120.87(10)
O4 Er1 N1 132.52(10)
O2 Er1 N1 69.53(9)
O5 Er1 N1 152.44(10)
O8 Er1 N1 86.60(10)
O3 Er1 N1 71.39(10)
O7 Er1 N1 85.17(10)
O6 Er1 O1 71.38(9)
O4 Er1 O1 136.13(9)
O2 Er1 O1 116.26(9)
O5 Er1 O1 130.14(9)
O8 Er1 O1 64.73(9)
O3 Er1 O1 68.58(9)
O7 Er1 O1 117.67(9)
N1 Er1 O1 50.64(9)
C17 O1 C16 120.6(3)
C17 O1 Er1 96.9(2)
C16 O1 Er1 140.9(2)
N2 O2 Er1 131.7(2)
C12 O3 Er1 131.1(2)
C14 O4 Er1 133.0(3)
C4 O5 Er1 132.9(3)
C2 O6 Er1 134.5(3)
C9 O7 Er1 130.2(2)
C7 O8 Er1 131.5(2)
C17 N1 C21 118.0(3)
C17 N1 Er1 103.4(2)
C21 N1 Er1 138.4(2)
O2 N2 C22 128.3(3)
O2 N2 C27 118.1(3)
C22 N2 C27 112.7(3)
O9 N3 C22 126.4(3)
O9 N3 C23 121.1(3)
C22 N3 C23 112.0(3)
F10 C1 F11 106.8(4)
F10 C1 F12 106.4(4)
F11 C1 F12 106.3(3)
F10 C1 C2 112.1(3)
F11 C1 C2 110.6(3)
F12 C1 C2 114.2(4)
O6 C2 C3 128.5(4)
O6 C2 C1 113.0(4)
C3 C2 C1 118.4(4)
C2 C3 C4 120.7(4)
C2 C3 H3 119.7
C4 C3 H3 119.7
O5 C4 C3 128.5(4)
O5 C4 C5 114.0(4)
C3 C4 C5 117.5(4)
F7 C5 F9 107.5(4)
F7 C5 F8 106.4(4)
F9 C5 F8 106.9(4)
F7 C5 C4 111.6(4)
F9 C5 C4 112.0(4)
F8 C5 C4 112.1(3)
F15 C6 F14 107.2(4)
F15 C6 F13 107.3(4)
F14 C6 F13 106.5(4)
F15 C6 C7 113.4(4)
F14 C6 C7 111.2(4)
F13 C6 C7 111.0(4)
O8 C7 C8 127.9(4)
O8 C7 C6 113.0(3)
C8 C7 C6 119.0(4)
C7 C8 C9 120.7(4)
C7 C8 H8 119.7
C9 C8 H8 119.7
O7 C9 C8 128.4(4)
O7 C9 C10 115.3(3)
C8 C9 C10 116.2(3)
F17 C10 F18 107.1(4)
F17 C10 F16 107.3(4)
F18 C10 F16 106.8(3)
F17 C10 C9 110.1(3)
F18 C10 C9 112.4(4)
F16 C10 C9 112.8(3)
F5 C11 F6 106.9(3)
F5 C11 F4 107.3(3)
F6 C11 F4 106.5(3)
F5 C11 C12 111.7(3)
F6 C11 C12 110.2(3)
F4 C11 C12 113.9(3)
O3 C12 C13 128.1(4)
O3 C12 C11 113.7(3)
C13 C12 C11 118.3(3)
C14 C13 C12 120.6(4)
C14 C13 H13 119.7
C12 C13 H13 119.7
O4 C14 C13 128.6(4)
O4 C14 C15 112.9(4)
C13 C14 C15 118.5(4)
F1 C15 F3 107.5(4)
F1 C15 F2 107.3(4)
F3 C15 F2 107.2(3)
F1 C15 C14 112.3(3)
F3 C15 C14 109.9(3)
F2 C15 C14 112.5(4)
O1 C16 H16A 109.5
O1 C16 H16B 109.5
H16A C16 H16B 109.5
O1 C16 H16C 109.5
H16A C16 H16C 109.5
H16B C16 H16C 109.5
N1 C17 O1 109.0(3)
N1 C17 C18 124.2(4)
O1 C17 C18 126.8(3)
C19 C18 C17 116.8(4)
C19 C18 H18 121.6
C17 C18 H18 121.6
C18 C19 C20 121.0(4)
C18 C19 H19 119.5
C20 C19 H19 119.5
C21 C20 C19 117.8(4)
C21 C20 H20 121.1
C19 C20 H20 121.1
N1 C21 C20 122.1(3)
N1 C21 C22 115.2(3)
C20 C21 C22 122.7(3)
N2 C22 N3 108.7(3)
N2 C22 C21 125.8(3)
N3 C22 C21 125.4(3)
N3 C23 C25 109.1(3)
N3 C23 C24 105.5(3)
C25 C23 C24 110.6(3)
N3 C23 C27 101.3(3)
C25 C23 C27 115.1(3)
C24 C23 C27 114.3(3)
C23 C24 H24A 109.5
C23 C24 H24B 109.5
H24A C24 H24B 109.5
C23 C24 H24C 109.5
H24A C24 H24C 109.5
H24B C24 H24C 109.5
C23 C25 H25A 109.5
C23 C25 H25B 109.5
H25A C25 H25B 109.5
C23 C25 H25C 109.5
H25A C25 H25C 109.5
H25B C25 H25C 109.5
C27 C26 H26A 109.5
C27 C26 H26B 109.5
H26A C26 H26B 109.5
C27 C26 H26C 109.5
H26A C26 H26C 109.5
H26B C26 H26C 109.5
C26 C27 N2 109.3(3)
C26 C27 C28 110.1(3)
N2 C27 C28 105.0(3)
C26 C27 C23 116.0(3)
N2 C27 C23 100.8(3)
C28 C27 C23 114.6(3)
C27 C28 H28A 109.5
C27 C28 H28B 109.5
H28A C28 H28B 109.5
C27 C28 H28C 109.5
H28A C28 H28C 109.5
H28B C28 H28C 109.5

loop_
_geom_bond_atom_site_label_1
_geom_bond_atom_site_label_2
_geom_bond_distance
Er1 O6 2.302(3)
Er1 O4 2.322(3)
Er1 O2 2.345(2)
Er1 O5 2.349(3)
Er1 O8 2.353(3)
Er1 O3 2.355(3)
Er1 O7 2.375(3)
Er1 N1 2.485(3)
Er1 O1 2.615(3)
F1 C15 1.329(5)
F2 C15 1.335(5)
F3 C15 1.334(5)
F4 C11 1.339(4)
F5 C11 1.334(4)
F6 C11 1.335(5)
F7 C5 1.322(5)
F8 C5 1.335(5)
F9 C5 1.330(5)
F10 C1 1.332(5)
F11 C1 1.341(5)
F12 C1 1.340(5)
F13 C6 1.327(6)
F14 C6 1.323(6)
F15 C6 1.318(5)
F16 C10 1.335(5)
F17 C10 1.322(5)
F18 C10 1.325(5)
O1 C17 1.347(4)
O1 C16 1.434(4)
O2 N2 1.292(4)
O3 C12 1.257(4)
O4 C14 1.262(4)
O5 C4 1.241(5)
O6 C2 1.251(5)
O7 C9 1.252(4)
O8 C7 1.264(5)
O9 N3 1.270(4)
N1 C17 1.336(5)
N1 C21 1.357(5)
N2 C22 1.338(5)
N2 C27 1.518(4)
N3 C22 1.359(4)
N3 C23 1.511(5)
C1 C2 1.530(5)
C2 C3 1.384(6)
C3 C4 1.398(6)
C3 H3 0.9300
C4 C5 1.538(6)
C6 C7 1.536(5)
C7 C8 1.388(6)
C8 C9 1.392(5)
C8 H8 0.9300
C9 C10 1.540(5)
C11 C12 1.527(5)
C12 C13 1.394(5)
C13 C14 1.377(5)
C13 H13 0.9300
C14 C15 1.533(5)
C16 H16A 0.9600
C16 H16B 0.9600
C16 H16C 0.9600
C17 C18 1.382(6)
C18 C19 1.374(6)
C18 H18 0.9300
C19 C20 1.398(6)
C19 H19 0.9300
C20 C21 1.384(5)
C20 H20 0.9300
C21 C22 1.466(5)
C23 C25 1.519(5)
C23 C24 1.527(5)
C23 C27 1.552(5)
C24 H24A 0.9600
C24 H24B 0.9600
C24 H24C 0.9600
C25 H25A 0.9600
C25 H25B 0.9600
C25 H25C 0.9600
C26 C27 1.516(5)
C26 H26A 0.9600
C26 H26B 0.9600
C26 H26C 0.9600
C27 C28 1.535(5)
C28 H28A 0.9600
C28 H28B 0.9600
C28 H28C 0.9600
